data_7130937
loop_
_publ_author_name
'Wang, Bo'
'Lin, Yiqing'

_publ_section_title
;
 Absolute configuration determination of SMTP-7 via microcrystal electron
 diffraction (MicroED)
;
_journal_name_full 'Chemical Communications'
_journal_paper_doi 10.1039/D2CC05218K
_journal_year 2022
_chemical_absolute_configuration unk
_chemical_formula_moiety 'C51 H68 N2 O10'
_chemical_formula_sum 'C51 H68 N2 O10'
_chemical_formula_weight 869.11
_chemical_name_common SMTP-7D
_chemical_name_systematic
'(S)-2,5-bis((2R,3S)-2-((E)-4,8-dimethylnona-3,7-dien-1-yl)-3,5-dihydroxy-2-methyl-7-oxo-3,4,7,9-tetrahydropyrano[2,3-e]isoindol-8(2H)-yl)pentanoic acid'
_space_group_crystal_system orthorhombic
_space_group_IT_number 19
_space_group_name_Hall 'P 2ac 2ab'
_space_group_name_H-M_alt 'P 21 21 21'
_atom_sites_solution_hydrogens geom
_atom_sites_solution_primary dual
_audit_creation_date 2022-09-12
_audit_creation_method
;
Olex2 1.3
(compiled 2020.11.12 svn.r5f609507 for OlexSys, GUI svn.r6408)
;
_audit_update_record
;
2022-09-20 deposited with the CCDC.	2022-10-14 downloaded from the CCDC.
;
_cell_angle_alpha 90
_cell_angle_beta 90
_cell_angle_gamma 90
_cell_formula_units_Z 4
_cell_length_a 11.238(2)
_cell_length_b 13.188(3)
_cell_length_c 30.929(6)
_cell_measurement_reflns_used 40819
_cell_measurement_temperature 80.15
_cell_measurement_theta_max 0.716
_cell_measurement_theta_min 0.059
_cell_volume 4583.9(16)
_computing_cell_refinement 'dials.cosym (Gildea, et al., 2018)'
_computing_data_collection 'Leginon (Cheng et al., 2021)'
_computing_data_reduction 'DIALS (Clabbers et al., 2018)'
_computing_molecular_graphics 'Olex2 1.3 (Dolomanov et al., 2009)'
_computing_publication_material 'Olex2 1.3 (Dolomanov et al., 2009)'
_computing_structure_refinement 'SHELXL 2018/3 (Sheldrick, 2015)'
_computing_structure_solution 'SHELXD  (Sheldrick, 2008)'
_diffrn_ambient_temperature 80.15
_diffrn_detector CMOS
_diffrn_detector_area_resol_mean 35.7
_diffrn_detector_type 'Thermo Fisher CETA-D'
_diffrn_measured_fraction_theta_full 0.810
_diffrn_measured_fraction_theta_max 0.810
_diffrn_measurement_device 'transmission electron microscope'
_diffrn_measurement_device_type 'Thermo Fisher Glacios at 200keV'
_diffrn_measurement_method '\w scans'
_diffrn_radiation_probe electron
_diffrn_radiation_type electron
_diffrn_radiation_wavelength 0.02501
_diffrn_reflns_av_R_equivalents 0.1908
_diffrn_reflns_av_unetI/netI 0.1136
_diffrn_reflns_Laue_measured_fraction_full 0.810
_diffrn_reflns_Laue_measured_fraction_max 0.810
_diffrn_reflns_limit_h_max 11
_diffrn_reflns_limit_h_min -11
_diffrn_reflns_limit_k_max 13
_diffrn_reflns_limit_k_min -13
_diffrn_reflns_limit_l_max 26
_diffrn_reflns_limit_l_min -27
_diffrn_reflns_number 40819
_diffrn_reflns_point_group_measured_fraction_full 0.826
_diffrn_reflns_point_group_measured_fraction_max 0.826
_diffrn_reflns_theta_full 0.716
_diffrn_reflns_theta_max 0.716
_diffrn_reflns_theta_min 0.059
_diffrn_source 'transmission electron microscope'
_diffrn_source_type 'Thermo Fisher Glacios at 200keV'
_diffrn_source_voltage 200
_exptl_absorpt_coefficient_mu 0.000
_exptl_absorpt_correction_type none
_exptl_absorpt_process_details 'electron diffraction, unknown absorption'
_exptl_crystal_colour 'clear light colourless'
_exptl_crystal_colour_lustre clear
_exptl_crystal_colour_modifier light
_exptl_crystal_colour_primary colourless
_exptl_crystal_density_diffrn 1.259
_exptl_crystal_description 'fine powder'
_exptl_crystal_F_000 727
_refine_diff_density_max 0.105
_refine_diff_density_min -0.123
_refine_diff_density_rms 0.035
_refine_ls_abs_structure_details
;
 All f" are zero, so absolute structure could not be determined
;
_refine_ls_extinction_method none
_refine_ls_goodness_of_fit_ref 1.206
_refine_ls_hydrogen_treatment constr
_refine_ls_matrix_type full
_refine_ls_number_parameters 581
_refine_ls_number_reflns 3965
_refine_ls_number_restraints 408
_refine_ls_restrained_S_all 1.165
_refine_ls_R_factor_all 0.1880
_refine_ls_R_factor_gt 0.1454
_refine_ls_shift/su_max 0.000
_refine_ls_shift/su_mean 0.000
_refine_ls_structure_factor_coef Fsqd
_refine_ls_weighting_details 'w=1/[\s^2^(Fo^2^)+(0.2000P)^2^] where P=(Fo^2^+2Fc^2^)/3'
_refine_ls_weighting_scheme calc
_refine_ls_wR_factor_gt 0.3458
_refine_ls_wR_factor_ref 0.3675
_reflns_Friedel_coverage 0.785
_reflns_Friedel_fraction_full 0.847
_reflns_Friedel_fraction_max 0.847
_reflns_number_gt 2303
_reflns_number_total 3965
_reflns_threshold_expression 'I > 2\s(I)'
_cod_data_source_file d2cc05218k2.cif
_cod_data_source_block 540p6s1_z4_p212121_3
_cod_original_cell_volume 4584.2(16)
_cod_database_code 7130937
_shelx_shelxl_version_number 2018/3
_shelx_space_group_comment
;
The symmetry employed for this shelxl refinement is uniquely defined
by the following loop, which should always be used as a source of
symmetry information in preference to the above space-group names.
They are only intended as comments.
;
_exptl_absorpt_special_details dials.scale
_olex2_refinement_description
;
1. Fixed Uiso
 At 1.2 times of:
  All C(H) groups, All C(H,H) groups
 At 1.5 times of:
  All C(H,H,H) groups, All O(H) groups
2. Uiso/Uaniso restraints and constraints
All non-hydrogen atoms have similar U: within 2A with sigma of 0.005 and sigma
for terminal atoms of 0.005 within 2A
3.a Ternary CH refined with riding coordinates:
 C8A(H8A), C1C(H1C), C8B(H8B)
3.b Secondary CH2 refined with riding coordinates:
 C19A(H19A,H19B), C18A(H18A,H18B), C15A(H15A,H15B), C14A(H14D,H14E), C7A(H7AA,
 H7AB), C13A(H13A,H13B), C2C(H2CA,H2CB), C3C(H3CA,H3CB), C4C(H4CA,H4CB),
 C13B(H13C,H13D), C7B(H7BA,H7BB), C14B(H14F,H14G), C15B(H15C,H15D), C18B(H18C,
 H18D), C19B(H19C,H19D)
3.c Aromatic/amide H refined with riding coordinates:
 C20A(H20A), C16A(H16A), C4A(H4A), C4B(H4B), C16B(H16B), C20B(H20B)
3.d Idealised Me refined as rotating group:
 C23A(H23A,H23B,H23C), C22A(H22A,H22B,H22C), C14(H14A,H14B,H14C), C24A(H24A,
 H24B,H24C), C25B(H25B,H25C,H25D), C24B(H24D,H24E,H24F), C23B(H23D,H23E,H23F),
 C22B(H22D,H22E,H22F)
3.e Idealised tetrahedral OH refined as rotating group:
 O25A(H25A), O26A(H26A), O7C(H7C), O27B(H27B), O26B(H26B)
;
_olex2_submission_special_instructions 'No special instructions were received'

loop_
_space_group_symop_operation_xyz
'x, y, z'
'-x+1/2, -y, z+1/2'
'-x, y+1/2, -z+1/2'
'x+1/2, -y+1/2, -z'

loop_
_atom_site_label
_atom_site_type_symbol
_atom_site_fract_x
_atom_site_fract_y
_atom_site_fract_z
_atom_site_U_iso_or_equiv
_atom_site_adp_type
_atom_site_occupancy
_atom_site_site_symmetry_order
_atom_site_calc_flag
_atom_site_refinement_flags_posn
_atom_site_refinement_flags_adp
_atom_site_refinement_flags_occupancy
_atom_site_disorder_assembly
_atom_site_disorder_group
O25A O 0.0370(16) 0.2250(13) 0.3666(10) 0.113(5) Uani 1 1 d . U . . .
H25A H -0.024580 0.214633 0.344653 0.169 Uiso 1 1 calc R U . . .
O10A O 0.3167(16) 0.3414(13) 0.3626(11) 0.112(4) Uani 1 1 d . U . . .
O26A O 0.0536(14) 0.5772(13) 0.2983(11) 0.110(4) Uani 1 1 d . U . . .
H26A H 0.036248 0.572643 0.267293 0.165 Uiso 1 1 calc R U . . .
O27A O 0.5218(14) 0.6956(12) 0.2673(10) 0.110(4) Uani 1 1 d . U . . .
O6C O 0.7568(18) 0.5417(17) 0.3804(14) 0.131(5) Uani 1 1 d . U . . .
O7C O 0.8397(18) 0.6806(15) 0.3571(12) 0.131(5) Uani 1 1 d . U . . .
H7C H 0.918720 0.660610 0.367445 0.197 Uiso 1 1 calc R U . . .
O28B O 0.9770(16) 0.2689(13) 0.2383(11) 0.121(5) Uani 1 1 d . U . . .
O27B O 1.4376(14) 0.3925(12) 0.2238(11) 0.113(4) Uani 1 1 d . U . . .
H27B H 1.457942 0.328192 0.209776 0.170 Uiso 1 1 calc R U . . .
O10B O 1.1781(15) 0.6394(13) 0.1629(11) 0.115(4) Uani 1 1 d . U . . .
O26B O 1.3759(15) 0.7419(13) 0.2008(11) 0.115(4) Uani 1 1 d . U . . .
H26B H 1.431250 0.719181 0.223264 0.173 Uiso 1 1 calc R U . . .
N1A N 0.5830(15) 0.5594(14) 0.3126(12) 0.115(3) Uani 1 1 d . U . . .
N1B N 0.9223(15) 0.4168(14) 0.2098(12) 0.117(4) Uani 1 1 d . U . . .
C23A C 0.528(3) -0.3497(18) 0.5895(15) 0.141(7) Uani 1 1 d . U . . .
H23A H 0.614254 -0.379988 0.593761 0.212 Uiso 1 1 calc R U . . .
H23B H 0.482599 -0.390905 0.565081 0.212 Uiso 1 1 calc R U . . .
H23C H 0.479767 -0.355389 0.618955 0.212 Uiso 1 1 calc R U . . .
C21A C 0.536(3) -0.243(2) 0.5769(16) 0.139(6) Uani 1 1 d . U . . .
C22A C 0.638(2) -0.192(2) 0.5946(15) 0.142(7) Uani 1 1 d . U . . .
H22A H 0.616571 -0.163239 0.625634 0.212 Uiso 1 1 calc R U . . .
H22B H 0.662738 -0.131386 0.573991 0.212 Uiso 1 1 calc R U . . .
H22C H 0.710019 -0.243710 0.597307 0.212 Uiso 1 1 calc R U . . .
C20A C 0.470(3) -0.1958(19) 0.5501(14) 0.137(5) Uani 1 1 d . U . . .
H20A H 0.403733 -0.243495 0.535138 0.165 Uiso 1 1 calc R U . . .
C19A C 0.465(2) -0.0904(17) 0.5355(14) 0.137(5) Uani 1 1 d . U . . .
H19A H 0.555707 -0.066038 0.528435 0.164 Uiso 1 1 calc R U . . .
H19B H 0.433339 -0.044377 0.562410 0.164 Uiso 1 1 calc R U . . .
C18A C 0.386(2) -0.0652(17) 0.4948(15) 0.135(5) Uani 1 1 d . U . . .
H18A H 0.429229 -0.094819 0.465959 0.163 Uiso 1 1 calc R U . . .
H18B H 0.300461 -0.103966 0.498115 0.163 Uiso 1 1 calc R U . . .
C17A C 0.364(2) 0.040(2) 0.4890(16) 0.133(5) Uani 1 1 d . U . . .
C14 C 0.349(2) 0.1127(19) 0.5241(14) 0.140(6) Uani 1 1 d . U . . .
H14A H 0.299417 0.078557 0.549355 0.211 Uiso 1 1 calc R U . . .
H14B H 0.302536 0.177201 0.512446 0.211 Uiso 1 1 calc R U . . .
H14C H 0.433400 0.135088 0.535882 0.211 Uiso 1 1 calc R U . . .
C16A C 0.383(2) 0.0766(18) 0.4452(14) 0.127(5) Uani 1 1 d . U . . .
H16A H 0.414210 0.021804 0.421894 0.153 Uiso 1 1 calc R U . . .
C15A C 0.363(2) 0.1851(16) 0.4287(13) 0.124(4) Uani 1 1 d . U . . .
H15A H 0.445388 0.214590 0.415155 0.149 Uiso 1 1 calc R U . . .
H15B H 0.336799 0.233817 0.455541 0.149 Uiso 1 1 calc R U . . .
C14A C 0.2664(18) 0.1868(16) 0.3943(12) 0.116(4) Uani 1 1 d . U . . .
H14D H 0.297483 0.144786 0.366150 0.139 Uiso 1 1 calc R U . . .
H14E H 0.187844 0.148136 0.406786 0.139 Uiso 1 1 calc R U . . .
C9A C 0.2314(18) 0.2938(15) 0.3803(13) 0.113(3) Uani 1 1 d . U . . .
C24A C 0.1871(18) 0.3528(15) 0.4242(12) 0.114(5) Uani 1 1 d . U . . .
H24A H 0.253390 0.346410 0.448430 0.171 Uiso 1 1 calc R U . . .
H24B H 0.106878 0.319691 0.435437 0.171 Uiso 1 1 calc R U . . .
H24C H 0.172348 0.430454 0.417103 0.171 Uiso 1 1 calc R U . . .
C8A C 0.1306(17) 0.2834(14) 0.3490(12) 0.112(4) Uani 1 1 d . U . . .
H8A H 0.163099 0.246310 0.319411 0.134 Uiso 1 1 calc R U . . .
C7A C 0.0815(16) 0.3911(13) 0.3372(12) 0.108(4) Uani 1 1 d . U . . .
H7AA H 0.024794 0.419435 0.363098 0.130 Uiso 1 1 calc R U . . .
H7AB H 0.028899 0.387295 0.307594 0.130 Uiso 1 1 calc R U . . .
C6A C 0.1874(17) 0.4611(14) 0.3308(12) 0.109(3) Uani 1 1 d . U . . .
C5A C 0.1679(17) 0.5535(13) 0.3052(12) 0.108(4) Uani 1 1 d . U . . .
C4A C 0.2677(16) 0.6102(14) 0.2881(11) 0.110(4) Uani 1 1 d . U . . .
H4A H 0.254589 0.672346 0.265880 0.132 Uiso 1 1 calc R U . . .
C3A C 0.3784(17) 0.5823(14) 0.3011(12) 0.112(3) Uani 1 1 d . U . . .
C12A C 0.3974(17) 0.4848(14) 0.3268(12) 0.111(3) Uani 1 1 d . U . . .
C11A C 0.3010(16) 0.4295(15) 0.3395(12) 0.110(3) Uani 1 1 d . U . . .
C2A C 0.4970(17) 0.6250(15) 0.2938(12) 0.113(4) Uani 1 1 d . U . . .
C13A C 0.5288(16) 0.4688(14) 0.3365(12) 0.112(4) Uani 1 1 d . U . . .
H13A H 0.546874 0.471930 0.371086 0.134 Uiso 1 1 calc R U . . .
H13B H 0.560911 0.396973 0.323514 0.134 Uiso 1 1 calc R U . . .
C1C C 0.7070(19) 0.5697(17) 0.3074(13) 0.122(4) Uani 1 1 d . U . . .
H1C H 0.718418 0.639829 0.288644 0.146 Uiso 1 1 calc R U . . .
C5C C 0.767(2) 0.5923(19) 0.3522(15) 0.127(4) Uani 1 1 d . U . . .
C2C C 0.7717(18) 0.4923(17) 0.2830(13) 0.119(4) Uani 1 1 d . U . . .
H2CA H 0.867175 0.506009 0.285293 0.143 Uiso 1 1 calc R U . . .
H2CB H 0.753196 0.417491 0.296424 0.143 Uiso 1 1 calc R U . . .
C3C C 0.7309(17) 0.4965(16) 0.2339(13) 0.118(4) Uani 1 1 d . U . . .
H3CA H 0.758435 0.568092 0.219446 0.142 Uiso 1 1 calc R U . . .
H3CB H 0.634315 0.491099 0.231870 0.142 Uiso 1 1 calc R U . . .
C4C C 0.7900(16) 0.4053(15) 0.2091(12) 0.117(4) Uani 1 1 d . U . . .
H4CA H 0.764989 0.333996 0.224447 0.140 Uiso 1 1 calc R U . . .
H4CB H 0.758590 0.403835 0.175779 0.140 Uiso 1 1 calc R U . . .
C2B C 1.0004(18) 0.3547(15) 0.2198(12) 0.120(4) Uani 1 1 d . U . . .
C13B C 0.9752(16) 0.5134(14) 0.1904(12) 0.114(4) Uani 1 1 d . U . . .
H13C H 0.949335 0.523130 0.156719 0.137 Uiso 1 1 calc R U . . .
H13D H 0.949738 0.580495 0.208813 0.137 Uiso 1 1 calc R U . . .
C12B C 1.1029(17) 0.4912(14) 0.1947(12) 0.114(4) Uani 1 1 d . U . . .
C3B C 1.1252(17) 0.3985(14) 0.2153(12) 0.117(4) Uani 1 1 d . U . . .
C11B C 1.2050(16) 0.5527(14) 0.1812(12) 0.113(4) Uani 1 1 d . U . . .
C6B C 1.3134(16) 0.5122(14) 0.1915(12) 0.112(4) Uani 1 1 d . U . . .
C5B C 1.3249(17) 0.4185(14) 0.2134(12) 0.113(4) Uani 1 1 d . U . . .
C4B C 1.2266(17) 0.3623(15) 0.2262(11) 0.115(4) Uani 1 1 d . U . . .
H4B H 1.235092 0.292401 0.244114 0.138 Uiso 1 1 calc R U . . .
C7B C 1.4232(16) 0.5698(14) 0.1771(12) 0.112(4) Uani 1 1 d . U . . .
H7BA H 1.465872 0.528057 0.150962 0.134 Uiso 1 1 calc R U . . .
H7BB H 1.485806 0.573095 0.204030 0.134 Uiso 1 1 calc R U . . .
C8B C 1.3964(17) 0.6832(14) 0.1610(12) 0.114(4) Uani 1 1 d . U . . .
H8B H 1.468797 0.714550 0.141126 0.137 Uiso 1 1 calc R U . . .
C9B C 1.2799(18) 0.6793(15) 0.1372(12) 0.117(3) Uani 1 1 d . U . . .
C25B C 1.2432(17) 0.7918(14) 0.1273(12) 0.117(5) Uani 1 1 d . U . . .
H25B H 1.149655 0.799413 0.130216 0.176 Uiso 1 1 calc R U . . .
H25C H 1.269598 0.811025 0.095449 0.176 Uiso 1 1 calc R U . . .
H25D H 1.285656 0.840945 0.149634 0.176 Uiso 1 1 calc R U . . .
C14B C 1.2905(19) 0.6198(16) 0.0958(12) 0.120(4) Uani 1 1 d . U . . .
H14F H 1.320040 0.543501 0.104042 0.145 Uiso 1 1 calc R U . . .
H14G H 1.360693 0.654393 0.076452 0.145 Uiso 1 1 calc R U . . .
C15B C 1.184(2) 0.6103(17) 0.0680(14) 0.129(4) Uani 1 1 d . U . . .
H15C H 1.108760 0.597959 0.089819 0.155 Uiso 1 1 calc R U . . .
H15D H 1.169905 0.684458 0.053320 0.155 Uiso 1 1 calc R U . . .
C16B C 1.172(2) 0.5418(18) 0.0360(14) 0.134(5) Uani 1 1 d . U . . .
H16B H 1.231698 0.477546 0.036757 0.160 Uiso 1 1 calc R U . . .
C17B C 1.086(2) 0.5463(18) -0.0001(16) 0.138(5) Uani 1 1 d . U . . .
C24B C 0.9884(19) 0.6128(17) 0.0040(13) 0.136(6) Uani 1 1 d . U . . .
H24D H 0.916267 0.574120 0.018679 0.205 Uiso 1 1 calc R U . . .
H24E H 0.962416 0.638818 -0.027043 0.205 Uiso 1 1 calc R U . . .
H24F H 1.013161 0.675550 0.023429 0.205 Uiso 1 1 calc R U . . .
C18B C 1.096(2) 0.4797(19) -0.0372(15) 0.142(5) Uani 1 1 d . U . . .
H18C H 1.177651 0.435385 -0.034250 0.170 Uiso 1 1 calc R U . . .
H18D H 1.103441 0.525574 -0.066437 0.170 Uiso 1 1 calc R U . . .
C19B C 0.991(2) 0.4073(19) -0.0420(15) 0.145(5) Uani 1 1 d . U . . .
H19C H 0.978449 0.361619 -0.012945 0.174 Uiso 1 1 calc R U . . .
H19D H 0.908624 0.448480 -0.048792 0.174 Uiso 1 1 calc R U . . .
C20B C 1.028(3) 0.3425(19) -0.0800(16) 0.151(6) Uani 1 1 d . U . . .
H20B H 1.099327 0.364070 -0.101384 0.182 Uiso 1 1 calc R U . . .
C21B C 0.961(3) 0.250(2) -0.0859(17) 0.154(6) Uani 1 1 d . U . . .
C23B C 0.989(3) 0.183(2) -0.1277(16) 0.154(7) Uani 1 1 d . U . . .
H23D H 1.063511 0.213503 -0.144045 0.231 Uiso 1 1 calc R U . . .
H23E H 0.913990 0.183786 -0.148563 0.231 Uiso 1 1 calc R U . . .
H23F H 1.007218 0.107574 -0.118081 0.231 Uiso 1 1 calc R U . . .
C22B C 0.876(3) 0.210(2) -0.0578(16) 0.158(7) Uani 1 1 d . U . . .
H22D H 0.842674 0.268309 -0.037538 0.237 Uiso 1 1 calc R U . . .
H22E H 0.915145 0.152511 -0.038634 0.237 Uiso 1 1 calc R U . . .
H22F H 0.804709 0.178663 -0.076026 0.237 Uiso 1 1 calc R U . . .

loop_
_atom_site_aniso_label
_atom_site_aniso_U_11
_atom_site_aniso_U_22
_atom_site_aniso_U_33
_atom_site_aniso_U_23
_atom_site_aniso_U_13
_atom_site_aniso_U_12
O25A 0.102(7) 0.105(7) 0.131(12) 0.005(8) 0.004(8) -0.001(6)
O10A 0.100(6) 0.105(6) 0.131(9) 0.003(6) 0.007(6) 0.004(5)
O26A 0.101(6) 0.097(6) 0.132(12) -0.002(8) 0.001(8) -0.001(6)
O27A 0.095(6) 0.099(7) 0.137(11) -0.007(8) -0.011(8) 0.004(6)
O6C 0.117(7) 0.122(9) 0.155(13) 0.003(9) -0.012(9) 0.000(8)
O7C 0.112(8) 0.125(8) 0.156(13) 0.010(9) -0.011(9) 0.006(7)
O28B 0.106(7) 0.108(7) 0.149(12) -0.006(8) 0.000(8) -0.013(7)
O27B 0.095(6) 0.094(6) 0.150(12) -0.005(8) 0.002(8) -0.005(6)
O10B 0.096(5) 0.101(5) 0.148(10) 0.000(6) 0.001(7) -0.001(5)
O26B 0.098(7) 0.101(7) 0.146(12) -0.004(8) -0.003(8) -0.006(6)
N1A 0.100(5) 0.106(5) 0.140(9) -0.001(6) -0.001(6) 0.004(5)
N1B 0.093(5) 0.111(5) 0.148(9) -0.002(6) -0.002(6) -0.006(5)
C23A 0.150(10) 0.145(9) 0.129(18) 0.004(11) -0.003(12) 0.003(9)
C21A 0.149(9) 0.140(8) 0.128(16) 0.003(9) -0.005(10) 0.001(8)
C22A 0.150(10) 0.146(10) 0.129(18) 0.005(11) -0.008(12) 0.004(9)
C20A 0.149(9) 0.134(8) 0.128(15) 0.004(9) -0.004(10) 0.001(8)
C19A 0.147(8) 0.133(7) 0.129(14) 0.004(9) -0.005(9) 0.001(8)
C18A 0.144(8) 0.133(7) 0.130(14) 0.005(8) -0.005(9) 0.008(7)
C17A 0.136(7) 0.132(7) 0.131(13) 0.005(8) -0.004(8) 0.005(7)
C14 0.145(9) 0.143(9) 0.133(14) 0.008(10) -0.005(10) 0.002(9)
C16A 0.128(7) 0.124(7) 0.131(12) 0.004(8) -0.001(8) 0.004(7)
C15A 0.121(7) 0.120(7) 0.130(11) 0.006(8) 0.002(8) -0.001(7)
C14A 0.109(6) 0.110(6) 0.129(10) 0.008(7) 0.005(7) 0.001(6)
C9A 0.105(5) 0.106(5) 0.129(9) 0.008(6) 0.005(6) 0.003(5)
C24A 0.105(8) 0.110(7) 0.128(12) 0.009(8) 0.006(8) 0.003(7)
C8A 0.100(5) 0.104(5) 0.131(10) 0.006(6) 0.007(6) 0.001(5)
C7A 0.095(6) 0.100(6) 0.130(10) 0.003(7) 0.007(7) 0.002(5)
C6A 0.092(5) 0.103(5) 0.130(9) 0.002(6) 0.005(6) 0.003(5)
C5A 0.098(5) 0.097(5) 0.131(9) -0.003(6) 0.006(6) 0.001(5)
C4A 0.100(6) 0.097(6) 0.132(10) -0.002(7) 0.005(7) 0.001(5)
C3A 0.099(5) 0.103(5) 0.134(9) -0.002(6) 0.003(6) 0.003(5)
C12A 0.094(5) 0.105(5) 0.134(9) 0.000(6) 0.004(6) 0.010(5)
C11A 0.094(5) 0.105(5) 0.132(9) 0.001(6) 0.005(6) 0.007(5)
C2A 0.096(5) 0.105(6) 0.137(9) -0.004(6) -0.003(6) 0.003(5)
C13A 0.092(6) 0.106(6) 0.138(9) -0.002(7) 0.003(7) 0.005(5)
C1C 0.105(5) 0.113(6) 0.147(9) 0.002(6) -0.005(6) 0.003(5)
C5C 0.110(6) 0.118(7) 0.153(11) 0.006(7) -0.010(8) 0.005(6)
C2C 0.094(6) 0.116(6) 0.148(10) 0.001(8) -0.001(7) -0.003(6)
C3C 0.089(6) 0.118(7) 0.148(10) 0.001(8) -0.001(7) -0.007(6)
C4C 0.089(6) 0.115(6) 0.147(10) -0.003(7) -0.001(7) -0.007(5)
C2B 0.101(5) 0.110(5) 0.149(10) -0.005(6) 0.000(6) -0.009(5)
C13B 0.090(6) 0.106(6) 0.147(10) 0.001(7) 0.002(7) -0.004(5)
C12B 0.092(5) 0.104(5) 0.147(9) -0.001(6) 0.003(6) 0.000(5)
C3B 0.096(5) 0.106(5) 0.148(9) -0.002(6) 0.000(6) -0.002(5)
C11B 0.090(5) 0.101(5) 0.148(9) 0.000(6) 0.005(6) 0.001(5)
C6B 0.090(5) 0.098(5) 0.147(9) -0.002(6) 0.002(6) 0.001(5)
C5B 0.094(5) 0.097(5) 0.149(10) -0.004(6) 0.000(6) -0.005(5)
C4B 0.096(6) 0.101(6) 0.148(10) -0.005(7) 0.000(7) -0.004(5)
C7B 0.091(6) 0.097(6) 0.147(10) -0.005(7) 0.000(7) 0.000(5)
C8B 0.096(5) 0.101(5) 0.147(10) -0.003(6) -0.003(6) -0.002(5)
C9B 0.100(5) 0.103(5) 0.149(9) -0.002(6) -0.005(6) -0.004(5)
C25B 0.102(7) 0.101(7) 0.149(12) -0.005(8) -0.009(9) -0.006(7)
C14B 0.106(6) 0.104(6) 0.151(11) -0.003(7) -0.006(7) 0.002(6)
C15B 0.118(7) 0.113(7) 0.155(12) -0.008(7) -0.011(8) 0.004(7)
C16B 0.123(7) 0.119(7) 0.159(12) -0.011(8) -0.012(8) -0.001(7)
C17B 0.123(7) 0.127(7) 0.163(13) -0.014(8) -0.011(8) -0.005(6)
C24B 0.118(8) 0.128(9) 0.163(15) -0.014(10) -0.010(10) -0.008(7)
C18B 0.128(7) 0.133(8) 0.165(14) -0.017(8) -0.014(8) -0.010(7)
C19B 0.133(8) 0.136(8) 0.168(15) -0.020(8) -0.013(9) -0.010(7)
C20B 0.141(8) 0.142(9) 0.171(16) -0.018(9) -0.012(10) -0.006(7)
C21B 0.148(9) 0.141(9) 0.173(17) -0.015(9) -0.008(10) -0.001(8)
C23B 0.149(10) 0.139(10) 0.175(18) -0.015(11) -0.009(12) 0.000(9)
C22B 0.154(11) 0.147(11) 0.174(18) -0.014(11) -0.009(12) 0.000(9)

loop_
_atom_type_symbol
_atom_type_description
_atom_type_scat_dispersion_real
_atom_type_scat_dispersion_imag
_atom_type_scat_source
C C 0.0000 0.0000 'International Tables Vol C Tables 4.2.6.8 and 6.1.1.4'
H H 0.0000 0.0000 'International Tables Vol C Tables 4.2.6.8 and 6.1.1.4'
N N 0.0000 0.0000 'International Tables Vol C Tables 4.2.6.8 and 6.1.1.4'
O O 0.0000 0.0000 'International Tables Vol C Tables 4.2.6.8 and 6.1.1.4'

loop_
_geom_angle_atom_site_label_1
_geom_angle_atom_site_label_2
_geom_angle_atom_site_label_3
_geom_angle
_geom_angle_site_symmetry_1
_geom_angle_site_symmetry_3
_geom_angle_publ_flag
C8A O25A H25A 109.5 . . ?
C9A O10A C11A 123.0(18) . . ?
C5A O26A H26A 109.5 . . ?
C5C O7C H7C 109.5 . . ?
C5B O27B H27B 109.5 . . ?
C11B O10B C9B 111.2(17) . . ?
C8B O26B H26B 109.5 . . ?
C2A N1A C13A 113.7(16) . . ?
C1C N1A C2A 124(2) . . ?
C1C N1A C13A 122(2) . . ?
C4C N1B C13B 117.8(19) . . ?
C2B N1B C4C 130(2) . . ?
C2B N1B C13B 111.9(17) . . ?
H23A C23A H23B 109.5 . . ?
H23A C23A H23C 109.5 . . ?
H23B C23A H23C 109.5 . . ?
C21A C23A H23A 109.5 . . ?
C21A C23A H23B 109.5 . . ?
C21A C23A H23C 109.5 . . ?
C22A C21A C23A 114(3) . . ?
C20A C21A C23A 127(3) . . ?
C20A C21A C22A 119(3) . . ?
C21A C22A H22A 109.5 . . ?
C21A C22A H22B 109.5 . . ?
C21A C22A H22C 109.5 . . ?
H22A C22A H22B 109.5 . . ?
H22A C22A H22C 109.5 . . ?
H22B C22A H22C 109.5 . . ?
C21A C20A H20A 113.2 . . ?
C21A C20A C19A 134(3) . . ?
C19A C20A H20A 113.2 . . ?
C20A C19A H19A 107.8 . . ?
C20A C19A H19B 107.8 . . ?
C20A C19A C18A 118(3) . . ?
H19A C19A H19B 107.2 . . ?
C18A C19A H19A 107.8 . . ?
C18A C19A H19B 107.8 . . ?
C19A C18A H18A 108.8 . . ?
C19A C18A H18B 108.8 . . ?
H18A C18A H18B 107.7 . . ?
C17A C18A C19A 114(3) . . ?
C17A C18A H18A 108.8 . . ?
C17A C18A H18B 108.8 . . ?
C18A C17A C16A 115(3) . . ?
C14 C17A C18A 125(4) . . ?
C14 C17A C16A 120(3) . . ?
C17A C14 H14A 109.5 . . ?
C17A C14 H14B 109.5 . . ?
C17A C14 H14C 109.5 . . ?
H14A C14 H14B 109.5 . . ?
H14A C14 H14C 109.5 . . ?
H14B C14 H14C 109.5 . . ?
C17A C16A H16A 116.6 . . ?
C17A C16A C15A 127(3) . . ?
C15A C16A H16A 116.6 . . ?
C16A C15A H15A 109.5 . . ?
C16A C15A H15B 109.5 . . ?
C16A C15A C14A 111(2) . . ?
H15A C15A H15B 108.1 . . ?
C14A C15A H15A 109.5 . . ?
C14A C15A H15B 109.5 . . ?
C15A C14A H14D 108.9 . . ?
C15A C14A H14E 108.9 . . ?
H14D C14A H14E 107.7 . . ?
C9A C14A C15A 113(2) . . ?
C9A C14A H14D 108.9 . . ?
C9A C14A H14E 108.9 . . ?
O10A C9A C14A 112.6(18) . . ?
O10A C9A C24A 110(2) . . ?
O10A C9A C8A 110(3) . . ?
C14A C9A C24A 106(3) . . ?
C14A C9A C8A 107.1(18) . . ?
C8A C9A C24A 110.4(18) . . ?
C9A C24A H24A 109.5 . . ?
C9A C24A H24B 109.5 . . ?
C9A C24A H24C 109.5 . . ?
H24A C24A H24B 109.5 . . ?
H24A C24A H24C 109.5 . . ?
H24B C24A H24C 109.5 . . ?
O25A C8A C9A 111(3) . . ?
O25A C8A H8A 109.0 . . ?
O25A C8A C7A 108.8(16) . . ?
C9A C8A H8A 109.0 . . ?
C7A C8A C9A 109.6(18) . . ?
C7A C8A H8A 109.0 . . ?
C8A C7A H7AA 110.2 . . ?
C8A C7A H7AB 110.2 . . ?
C8A C7A C6A 107.7(15) . . ?
H7AA C7A H7AB 108.5 . . ?
C6A C7A H7AA 110.2 . . ?
C6A C7A H7AB 110.2 . . ?
C5A C6A C7A 117.2(19) . . ?
C11A C6A C7A 121.3(19) . . ?
C11A C6A C5A 120(2) . . ?
O26A C5A C6A 115(2) . . ?
O26A C5A C4A 124(2) . . ?
C4A C5A C6A 120.7(18) . . ?
C5A C4A H4A 121.3 . . ?
C3A C4A C5A 117(2) . . ?
C3A C4A H4A 121.3 . . ?
C4A C3A C12A 120.7(18) . . ?
C4A C3A C2A 133(2) . . ?
C12A C3A C2A 106.1(18) . . ?
C3A C12A C13A 110.8(17) . . ?
C11A C12A C3A 119.3(18) . . ?
C11A C12A C13A 130(2) . . ?
C6A C11A O10A 119(2) . . ?
C12A C11A O10A 120.0(18) . . ?
C12A C11A C6A 121(2) . . ?
O27A C2A N1A 124.2(19) . . ?
O27A C2A C3A 125(2) . . ?
N1A C2A C3A 109(2) . . ?
N1A C13A C12A 100.5(19) . . ?
N1A C13A H13A 111.7 . . ?
N1A C13A H13B 111.7 . . ?
C12A C13A H13A 111.7 . . ?
C12A C13A H13B 111.7 . . ?
H13A C13A H13B 109.4 . . ?
N1A C1C H1C 104.9 . . ?
N1A C1C C5C 110(3) . . ?
N1A C1C C2C 119(2) . . ?
C5C C1C H1C 104.9 . . ?
C5C C1C C2C 112(2) . . ?
C2C C1C H1C 104.9 . . ?
O6C C5C O7C 118(4) . . ?
O6C C5C C1C 123(3) . . ?
O7C C5C C1C 120(3) . . ?
C1C C2C H2CA 109.9 . . ?
C1C C2C H2CB 109.9 . . ?
H2CA C2C H2CB 108.3 . . ?
C3C C2C C1C 109(2) . . ?
C3C C2C H2CA 109.9 . . ?
C3C C2C H2CB 109.9 . . ?
C2C C3C H3CA 110.0 . . ?
C2C C3C H3CB 110.0 . . ?
C2C C3C C4C 109(2) . . ?
H3CA C3C H3CB 108.4 . . ?
C4C C3C H3CA 110.0 . . ?
C4C C3C H3CB 110.0 . . ?
N1B C4C C3C 109.6(19) . . ?
N1B C4C H4CA 109.8 . . ?
N1B C4C H4CB 109.8 . . ?
C3C C4C H4CA 109.8 . . ?
C3C C4C H4CB 109.8 . . ?
H4CA C4C H4CB 108.2 . . ?
O28B C2B C3B 124(2) . . ?
N1B C2B O28B 123(2) . . ?
N1B C2B C3B 112.3(19) . . ?
N1B C13B H13C 111.7 . . ?
N1B C13B H13D 111.7 . . ?
H13C C13B H13D 109.5 . . ?
C12B C13B N1B 100.3(18) . . ?
C12B C13B H13C 111.7 . . ?
C12B C13B H13D 111.7 . . ?
C13B C12B C11B 129(2) . . ?
C3B C12B C13B 112.9(19) . . ?
C3B C12B C11B 118.2(18) . . ?
C12B C3B C2B 102.0(19) . . ?
C4B C3B C2B 131(2) . . ?
C4B C3B C12B 127(2) . . ?
O10B C11B C12B 115.2(18) . . ?
C6B C11B O10B 130.3(19) . . ?
C6B C11B C12B 114(2) . . ?
C11B C6B C5B 122.2(19) . . ?
C11B C6B C7B 117(2) . . ?
C5B C6B C7B 120.3(17) . . ?
O27B C5B C6B 114.8(17) . . ?
O27B C5B C4B 123(2) . . ?
C4B C5B C6B 122.0(19) . . ?
C3B C4B C5B 116(2) . . ?
C3B C4B H4B 122.1 . . ?
C5B C4B H4B 122.1 . . ?
C6B C7B H7BA 108.8 . . ?
C6B C7B H7BB 108.8 . . ?
C6B C7B C8B 113.9(15) . . ?
H7BA C7B H7BB 107.7 . . ?
C8B C7B H7BA 108.8 . . ?
C8B C7B H7BB 108.8 . . ?
O26B C8B C7B 105(3) . . ?
O26B C8B H8B 112.6 . . ?
O26B C8B C9B 106.9(19) . . ?
C7B C8B H8B 112.6 . . ?
C9B C8B C7B 106.5(16) . . ?
C9B C8B H8B 112.6 . . ?
O10B C9B C8B 115(3) . . ?
O10B C9B C25B 103.6(17) . . ?
O10B C9B C14B 109.3(19) . . ?
C8B C9B C25B 106.9(17) . . ?
C14B C9B C8B 111(2) . . ?
C14B C9B C25B 110(3) . . ?
C9B C25B H25B 109.5 . . ?
C9B C25B H25C 109.5 . . ?
C9B C25B H25D 109.5 . . ?
H25B C25B H25C 109.5 . . ?
H25B C25B H25D 109.5 . . ?
H25C C25B H25D 109.5 . . ?
C9B C14B H14F 107.8 . . ?
C9B C14B H14G 107.8 . . ?
C9B C14B C15B 118(2) . . ?
H14F C14B H14G 107.1 . . ?
C15B C14B H14F 107.8 . . ?
C15B C14B H14G 107.8 . . ?
C14B C15B H15C 106.3 . . ?
C14B C15B H15D 106.3 . . ?
H15C C15B H15D 106.4 . . ?
C16B C15B C14B 124(2) . . ?
C16B C15B H15C 106.3 . . ?
C16B C15B H15D 106.3 . . ?
C15B C16B H16B 116.9 . . ?
C15B C16B C17B 126(2) . . ?
C17B C16B H16B 116.9 . . ?
C24B C17B C16B 118(3) . . ?
C24B C17B C18B 121(3) . . ?
C18B C17B C16B 121(2) . . ?
C17B C24B H24D 109.5 . . ?
C17B C24B H24E 109.5 . . ?
C17B C24B H24F 109.5 . . ?
H24D C24B H24E 109.5 . . ?
H24D C24B H24F 109.5 . . ?
H24E C24B H24F 109.5 . . ?
C17B C18B H18C 109.0 . . ?
C17B C18B H18D 109.0 . . ?
C17B C18B C19B 113(3) . . ?
H18C C18B H18D 107.8 . . ?
C19B C18B H18C 109.0 . . ?
C19B C18B H18D 109.0 . . ?
C18B C19B H19C 111.3 . . ?
C18B C19B H19D 111.3 . . ?
H19C C19B H19D 109.2 . . ?
C20B C19B C18B 102(3) . . ?
C20B C19B H19C 111.3 . . ?
C20B C19B H19D 111.3 . . ?
C19B C20B H20B 122.2 . . ?
C21B C20B C19B 116(3) . . ?
C21B C20B H20B 122.2 . . ?
C20B C21B C23B 118(3) . . ?
C20B C21B C22B 127(4) . . ?
C22B C21B C23B 115(3) . . ?
C21B C23B H23D 109.5 . . ?
C21B C23B H23E 109.5 . . ?
C21B C23B H23F 109.5 . . ?
H23D C23B H23E 109.5 . . ?
H23D C23B H23F 109.5 . . ?
H23E C23B H23F 109.5 . . ?
C21B C22B H22D 109.5 . . ?
C21B C22B H22E 109.5 . . ?
C21B C22B H22F 109.5 . . ?
H22D C22B H22E 109.5 . . ?
H22D C22B H22F 109.5 . . ?
H22E C22B H22F 109.5 . . ?

loop_
_geom_bond_atom_site_label_1
_geom_bond_atom_site_label_2
_geom_bond_distance
_geom_bond_site_symmetry_2
_geom_bond_publ_flag
O25A H25A 0.9801 . ?
O25A C8A 1.41(3) . ?
O10A C9A 1.27(3) . ?
O10A C11A 1.37(3) . ?
O26A H26A 0.9801 . ?
O26A C5A 1.34(3) . ?
O27A C2A 1.27(4) . ?
O6C C5C 1.10(5) . ?
O7C H7C 0.9801 . ?
O7C C5C 1.43(3) . ?
O28B C2B 1.30(3) . ?
O27B H27B 0.9801 . ?
O27B C5B 1.35(3) . ?
O10B C11B 1.31(3) . ?
O10B C9B 1.49(4) . ?
O26B H26B 0.9801 . ?
O26B C8B 1.47(4) . ?
N1A C2A 1.42(3) . ?
N1A C13A 1.53(3) . ?
N1A C1C 1.41(3) . ?
N1B C4C 1.49(3) . ?
N1B C2B 1.24(3) . ?
N1B C13B 1.53(3) . ?
C23A H23A 1.0601 . ?
C23A H23B 1.0601 . ?
C23A H23C 1.0601 . ?
C23A C21A 1.46(4) . ?
C21A C22A 1.44(4) . ?
C21A C20A 1.28(5) . ?
C22A H22A 1.0601 . ?
C22A H22B 1.0601 . ?
C22A H22C 1.0601 . ?
C20A H20A 1.0800 . ?
C20A C19A 1.46(3) . ?
C19A H19A 1.0900 . ?
C19A H19B 1.0900 . ?
C19A C18A 1.58(5) . ?
C18A H18A 1.0900 . ?
C18A H18B 1.0900 . ?
C18A C17A 1.42(3) . ?
C17A C14 1.46(5) . ?
C17A C16A 1.45(6) . ?
C14 H14A 1.0601 . ?
C14 H14B 1.0601 . ?
C14 H14C 1.0601 . ?
C16A H16A 1.0800 . ?
C16A C15A 1.54(3) . ?
C15A H15A 1.0900 . ?
C15A H15B 1.0900 . ?
C15A C14A 1.52(4) . ?
C14A H14D 1.0900 . ?
C14A H14E 1.0900 . ?
C14A C9A 1.53(3) . ?
C9A C24A 1.64(5) . ?
C9A C8A 1.50(4) . ?
C24A H24A 1.0601 . ?
C24A H24B 1.0601 . ?
C24A H24C 1.0601 . ?
C8A H8A 1.1000 . ?
C8A C7A 1.57(3) . ?
C7A H7AA 1.0900 . ?
C7A H7AB 1.0900 . ?
C7A C6A 1.52(3) . ?
C6A C5A 1.47(4) . ?
C6A C11A 1.37(3) . ?
C5A C4A 1.45(3) . ?
C4A H4A 1.0800 . ?
C4A C3A 1.36(3) . ?
C3A C12A 1.53(4) . ?
C3A C2A 1.47(3) . ?
C12A C11A 1.36(3) . ?
C12A C13A 1.52(3) . ?
C13A H13A 1.0900 . ?
C13A H13B 1.0900 . ?
C1C H1C 1.1000 . ?
C1C C5C 1.57(5) . ?
C1C C2C 1.46(4) . ?
C2C H2CA 1.0900 . ?
C2C H2CB 1.0900 . ?
C2C C3C 1.59(5) . ?
C3C H3CA 1.0900 . ?
C3C H3CB 1.0900 . ?
C3C C4C 1.57(4) . ?
C4C H4CA 1.0900 . ?
C4C H4CB 1.0900 . ?
C2B C3B 1.52(3) . ?
C13B H13C 1.0900 . ?
C13B H13D 1.0900 . ?
C13B C12B 1.47(3) . ?
C12B C3B 1.40(3) . ?
C12B C11B 1.47(3) . ?
C3B C4B 1.28(3) . ?
C11B C6B 1.37(3) . ?
C6B C5B 1.42(3) . ?
C6B C7B 1.52(3) . ?
C5B C4B 1.39(3) . ?
C4B H4B 1.0800 . ?
C7B H7BA 1.0900 . ?
C7B H7BB 1.0900 . ?
C7B C8B 1.61(3) . ?
C8B H8B 1.1000 . ?
C8B C9B 1.50(3) . ?
C9B C25B 1.57(3) . ?
C9B C14B 1.51(5) . ?
C25B H25B 1.0601 . ?
C25B H25C 1.0601 . ?
C25B H25D 1.0601 . ?
C14B H14F 1.0900 . ?
C14B H14G 1.0900 . ?
C14B C15B 1.48(4) . ?
C15B H15C 1.0900 . ?
C15B H15D 1.0900 . ?
C15B C16B 1.35(5) . ?
C16B H16B 1.0800 . ?
C16B C17B 1.48(5) . ?
C17B C24B 1.41(3) . ?
C17B C18B 1.45(5) . ?
C24B H24D 1.0601 . ?
C24B H24E 1.0601 . ?
C24B H24F 1.0601 . ?
C18B H18C 1.0900 . ?
C18B H18D 1.0900 . ?
C18B C19B 1.53(3) . ?
C19B H19C 1.0900 . ?
C19B H19D 1.0900 . ?
C19B C20B 1.51(5) . ?
C20B H20B 1.0800 . ?
C20B C21B 1.44(4) . ?
C21B C23B 1.60(6) . ?
C21B C22B 1.40(5) . ?
C23B H23D 1.0601 . ?
C23B H23E 1.0601 . ?
C23B H23F 1.0601 . ?
C22B H22D 1.0601 . ?
C22B H22E 1.0601 . ?
C22B H22F 1.0601 . ?

loop_
_geom_torsion_atom_site_label_1
_geom_torsion_atom_site_label_2
_geom_torsion_atom_site_label_3
_geom_torsion_atom_site_label_4
_geom_torsion
_geom_torsion_site_symmetry_1
_geom_torsion_site_symmetry_2
_geom_torsion_site_symmetry_3
_geom_torsion_site_symmetry_4
_geom_torsion_publ_flag
O25A C8A C7A C6A 164(3) . . . . ?
O10A C9A C8A O25A 176(2) . . . . ?
O10A C9A C8A C7A -63(3) . . . . ?
O26A C5A C4A C3A 174(3) . . . . ?
O28B C2B C3B C12B -178(3) . . . . ?
O28B C2B C3B C4B 3(6) . . . . ?
O27B C5B C4B C3B 177(3) . . . . ?
O10B C11B C6B C5B 177(3) . . . . ?
O10B C11B C6B C7B -6(5) . . . . ?
O10B C9B C14B C15B 53(3) . . . . ?
O26B C8B C9B O10B -55(2) . . . . ?
O26B C8B C9B C25B 60(3) . . . . ?
O26B C8B C9B C14B -180(2) . . . . ?
N1A C1C C5C O6C 57(4) . . . . ?
N1A C1C C5C O7C -125(2) . . . . ?
N1A C1C C2C C3C 66(4) . . . . ?
N1B C2B C3B C12B -9(4) . . . . ?
N1B C2B C3B C4B 173(4) . . . . ?
N1B C13B C12B C3B -2(4) . . . . ?
N1B C13B C12B C11B 178(3) . . . . ?
C23A C21A C20A C19A 177(4) . . . . ?
C21A C20A C19A C18A 168(5) . . . . ?
C22A C21A C20A C19A -8(7) . . . . ?
C20A C19A C18A C17A 166(3) . . . . ?
C19A C18A C17A C14 -35(4) . . . . ?
C19A C18A C17A C16A 133(3) . . . . ?
C18A C17A C16A C15A 178(2) . . . . ?
C17A C16A C15A C14A -117(3) . . . . ?
C14 C17A C16A C15A -14(4) . . . . ?
C16A C15A C14A C9A 173(3) . . . . ?
C15A C14A C9A O10A 63(4) . . . . ?
C15A C14A C9A C24A -58(3) . . . . ?
C15A C14A C9A C8A -176(3) . . . . ?
C14A C9A C8A O25A 54(3) . . . . ?
C14A C9A C8A C7A 174(2) . . . . ?
C9A O10A C11A C6A -8(5) . . . . ?
C9A O10A C11A C12A 170(3) . . . . ?
C9A C8A C7A C6A 42(3) . . . . ?
C24A C9A C8A O25A -62(2) . . . . ?
C24A C9A C8A C7A 59(3) . . . . ?
C8A C7A C6A C5A 159(3) . . . . ?
C8A C7A C6A C11A -6(4) . . . . ?
C7A C6A C5A O26A 14(4) . . . . ?
C7A C6A C5A C4A -164(3) . . . . ?
C7A C6A C11A O10A -14(5) . . . . ?
C7A C6A C11A C12A 168(3) . . . . ?
C6A C5A C4A C3A -8(4) . . . . ?
C5A C6A C11A O10A -178(3) . . . . ?
C5A C6A C11A C12A 3(5) . . . . ?
C5A C4A C3A C12A 10(4) . . . . ?
C5A C4A C3A C2A -174(3) . . . . ?
C4A C3A C12A C11A -5(5) . . . . ?
C4A C3A C12A C13A 179(3) . . . . ?
C4A C3A C2A O27A -10(6) . . . . ?
C4A C3A C2A N1A -176(3) . . . . ?
C3A C12A C11A O10A 180(3) . . . . ?
C3A C12A C11A C6A -2(5) . . . . ?
C3A C12A C13A N1A -3(3) . . . . ?
C12A C3A C2A O27A 167(3) . . . . ?
C12A C3A C2A N1A 1(4) . . . . ?
C11A O10A C9A C14A 166(3) . . . . ?
C11A O10A C9A C24A -75(4) . . . . ?
C11A O10A C9A C8A 47(4) . . . . ?
C11A C6A C5A O26A 179(3) . . . . ?
C11A C6A C5A C4A 2(5) . . . . ?
C11A C12A C13A N1A -179(3) . . . . ?
C2A N1A C13A C12A 4(3) . . . . ?
C2A N1A C1C C5C 116(3) . . . . ?
C2A N1A C1C C2C -113(3) . . . . ?
C2A C3A C12A C11A 178(3) . . . . ?
C2A C3A C12A C13A 2(4) . . . . ?
C13A N1A C2A O27A -169(3) . . . . ?
C13A N1A C2A C3A -3(4) . . . . ?
C13A N1A C1C C5C -69(3) . . . . ?
C13A N1A C1C C2C 62(5) . . . . ?
C13A C12A C11A O10A -4(5) . . . . ?
C13A C12A C11A C6A 174(3) . . . . ?
C1C N1A C2A O27A 6(5) . . . . ?
C1C N1A C2A C3A 172(3) . . . . ?
C1C N1A C13A C12A -171(3) . . . . ?
C1C C2C C3C C4C -173.7(17) . . . . ?
C5C C1C C2C C3C -163(2) . . . . ?
C2C C1C C5C O6C -78(4) . . . . ?
C2C C1C C5C O7C 101(3) . . . . ?
C2C C3C C4C N1B -63(3) . . . . ?
C4C N1B C2B O28B -11(6) . . . . ?
C4C N1B C2B C3B 179(4) . . . . ?
C4C N1B C13B C12B -176(3) . . . . ?
C2B N1B C4C C3C 130(4) . . . . ?
C2B N1B C13B C12B -3(4) . . . . ?
C2B C3B C4B C5B 174(3) . . . . ?
C13B N1B C4C C3C -58(4) . . . . ?
C13B N1B C2B O28B 177(3) . . . . ?
C13B N1B C2B C3B 8(4) . . . . ?
C13B C12B C3B C2B 6(4) . . . . ?
C13B C12B C3B C4B -175(3) . . . . ?
C13B C12B C11B O10B 0(5) . . . . ?
C13B C12B C11B C6B 177(3) . . . . ?
C12B C3B C4B C5B -5(5) . . . . ?
C12B C11B C6B C5B 0(5) . . . . ?
C12B C11B C6B C7B 178(3) . . . . ?
C3B C12B C11B O10B -179(3) . . . . ?
C3B C12B C11B C6B -2(4) . . . . ?
C11B O10B C9B C8B -51(3) . . . . ?
C11B O10B C9B C25B -167(3) . . . . ?
C11B O10B C9B C14B 75(3) . . . . ?
C11B C12B C3B C2B -175(3) . . . . ?
C11B C12B C3B C4B 4(5) . . . . ?
C11B C6B C5B O27B -176(3) . . . . ?
C11B C6B C5B C4B -1(5) . . . . ?
C11B C6B C7B C8B 13(4) . . . . ?
C6B C5B C4B C3B 3(5) . . . . ?
C6B C7B C8B O26B 76(3) . . . . ?
C6B C7B C8B C9B -37(4) . . . . ?
C5B C6B C7B C8B -169(3) . . . . ?
C7B C6B C5B O27B 6(5) . . . . ?
C7B C6B C5B C4B -178(3) . . . . ?
C7B C8B C9B O10B 57(3) . . . . ?
C7B C8B C9B C25B 172(3) . . . . ?
C7B C8B C9B C14B -68(3) . . . . ?
C8B C9B C14B C15B -179(2) . . . . ?
C9B O10B C11B C12B -161(3) . . . . ?
C9B O10B C11B C6B 23(5) . . . . ?
C9B C14B C15B C16B -164(4) . . . . ?
C25B C9B C14B C15B -60(3) . . . . ?
C14B C15B C16B C17B -162(3) . . . . ?
C15B C16B C17B C24B -16(5) . . . . ?
C15B C16B C17B C18B 168(4) . . . . ?
C16B C17B C18B C19B 117(3) . . . . ?
C17B C18B C19B C20B -176(3) . . . . ?
C24B C17B C18B C19B -59(5) . . . . ?
C18B C19B C20B C21B 165(3) . . . . ?
C19B C20B C21B C23B 175(3) . . . . ?
C19B C20B C21B C22B -7(5) . . . . ?
